data_7712084
loop_
_publ_author_name
'Soba, Mariano'
'Scalese, Gonzalo'
'Casuriaga, Federico'
'P&#xe9;rez, Nicol&#xe1;s'
'Veiga, Nicol&#xe1;s'
'Echeverr&#xed;a, Gustavo A'
'Piro, Oscar E.'
'Faccio, Ricardo'
'P&#xe9;rez-D&#xed;az, Leticia'
'Gasser, Gilles'
'Machado, Ignacio'
'Gambino, Dinorah'

_publ_section_title
;
 Multifunctional organometallic compounds for the treatment of Chagas
 disease: Re(I) tricarbonyl compounds with two different bioactive
 ligands.
;
_journal_issue 6
_journal_name_full 'Dalton transactions (Cambridge, England : 2003)'
_journal_page_first 1623
_journal_page_last 1641
_journal_paper_doi 10.1039/d2dt03869b
_journal_volume 52
_journal_year 2023
_chemical_formula_sum 'C37 H25 Cl F6 N4 O3 P Re'
_chemical_formula_weight 940.23
_chemical_name_systematic
'{1-[(2-chlorophenyl)-diphenyl-methyl]imidazole}1,10-phenanthroline fac-tricarbonyl rhenium(I) hexafluorophosphate'
_space_group_crystal_system monoclinic
_space_group_IT_number 14
_space_group_name_Hall '-P 2yn'
_space_group_name_H-M_alt 'P 1 21/n 1'
_atom_sites_solution_hydrogens geom
_atom_sites_solution_primary dual
_atom_sites_solution_secondary difmap
_audit_creation_method SHELXL-2014/7
_audit_update_record
;
2022-12-24 deposited with the CCDC.	2023-01-10 downloaded from the CCDC.
;
_cell_angle_alpha 90
_cell_angle_beta 104.958(4)
_cell_angle_gamma 90
_cell_formula_units_Z 8
_cell_length_a 19.2076(6)
_cell_length_b 11.9631(3)
_cell_length_c 32.4823(14)
_cell_measurement_reflns_used 8972
_cell_measurement_temperature 297(2)
_cell_measurement_theta_max 28.4390
_cell_measurement_theta_min 3.7000
_cell_volume 7211.0(4)
_computing_cell_refinement 'CrysAlisPro 1.171.38.41 (Rigaku OD, 2015)'
_computing_data_collection 'CrysAlisPro 1.171.38.41 (Rigaku OD, 2015)'
_computing_data_reduction 'CrysAlisPro 1.171.38.41 (Rigaku OD, 2015)'
_computing_molecular_graphics 'ORTEP for Windows (Farrugia, 2012)'
_computing_publication_material 'SHELXL-2014/7 (Sheldrick, 2014)'
_computing_structure_refinement 'SHELXL-2014/7 (Sheldrick, 2014)'
_computing_structure_solution 'SHELXT (Sheldrick, 2015)'
_diffrn_ambient_temperature 297(2)
_diffrn_detector 'CCD plate'
_diffrn_detector_area_resol_mean 16.0604
_diffrn_detector_type Eos
_diffrn_measured_fraction_theta_full 0.998
_diffrn_measured_fraction_theta_max 0.995
_diffrn_measurement_device 'four-circle diffractometer'
_diffrn_measurement_device_type 'Xcalibur, Eos, Gemini'
_diffrn_radiation_monochromator graphite
_diffrn_radiation_probe x-ray
_diffrn_radiation_type 'Mo K\a'
_diffrn_radiation_wavelength 0.71073
_diffrn_reflns_av_R_equivalents 0.0343
_diffrn_reflns_av_unetI/netI 0.0418
_diffrn_reflns_Laue_measured_fraction_full 0.998
_diffrn_reflns_Laue_measured_fraction_max 0.995
_diffrn_reflns_limit_h_max 13
_diffrn_reflns_limit_h_min -23
_diffrn_reflns_limit_k_max 14
_diffrn_reflns_limit_k_min -14
_diffrn_reflns_limit_l_max 39
_diffrn_reflns_limit_l_min -33
_diffrn_reflns_number 36391
_diffrn_reflns_point_group_measured_fraction_full 0.998
_diffrn_reflns_point_group_measured_fraction_max 0.995
_diffrn_reflns_theta_full 25.242
_diffrn_reflns_theta_max 26.000
_diffrn_reflns_theta_min 2.979
_diffrn_source 'fine-focus sealed X-ray tube'
_diffrn_source_type 'Enhance (Mo) X-ray Source'
_exptl_absorpt_coefficient_mu 3.563
_exptl_absorpt_correction_T_max 1.00000
_exptl_absorpt_correction_T_min 0.72715
_exptl_absorpt_correction_type multi-scan
_exptl_absorpt_process_details
;
CrysAlisPro 1.171.38.41 (Rigaku Oxford Diffraction, 2015)
Empirical absorption correction using spherical harmonics,
 implemented in SCALE3 ABSPACK scaling algorithm.
;
_exptl_crystal_colour yellow
_exptl_crystal_density_diffrn 1.732
_exptl_crystal_description fragment
_exptl_crystal_F_000 3680
_exptl_crystal_recrystallization_method 'Re-crystallisation from solvent: Methanol'
_exptl_crystal_size_max 0.472
_exptl_crystal_size_mid 0.252
_exptl_crystal_size_min 0.143
_refine_diff_density_max 0.996
_refine_diff_density_min -1.924
_refine_diff_density_rms 0.111
_refine_ls_extinction_method none
_refine_ls_goodness_of_fit_ref 1.138
_refine_ls_hydrogen_treatment constr
_refine_ls_matrix_type full
_refine_ls_number_parameters 955
_refine_ls_number_reflns 14104
_refine_ls_number_restraints 0
_refine_ls_restrained_S_all 1.138
_refine_ls_R_factor_all 0.0631
_refine_ls_R_factor_gt 0.0403
_refine_ls_shift/su_max 0.002
_refine_ls_shift/su_mean 0.000
_refine_ls_structure_factor_coef Fsqd
_refine_ls_weighting_details 'w=1/[\s^2^(Fo^2^)+(0.0158P)^2^+18.1657P] where P=(Fo^2^+2Fc^2^)/3'
_refine_ls_weighting_scheme calc
_refine_ls_wR_factor_gt 0.0728
_refine_ls_wR_factor_ref 0.0855
_reflns_Friedel_coverage 0.000
_reflns_number_gt 10770
_reflns_number_total 14104
_reflns_threshold_expression 'I > 2\s(I)'
_cod_data_source_file d2dt03869b2.cif
_cod_data_source_block shelx
_cod_depositor_comments 'Adding full bibliography for 7712084--7712085.cif.'
_cod_original_sg_symbol_H-M 'P 21/n'
_cod_database_code 7712084
_shelx_shelxl_version_number 2014/7
_shelx_space_group_comment
;
The symmetry employed for this shelxl refinement is uniquely defined
by the following loop, which should always be used as a source of
symmetry information in preference to the above space-group names.
They are only intended as comments.
;
_shelx_estimated_absorpt_t_min 0.284
_shelx_estimated_absorpt_t_max 0.630
_oxdiff_exptl_absorpt_empirical_full_min 0.833
_oxdiff_exptl_absorpt_empirical_full_max 1.345
_oxdiff_exptl_absorpt_empirical_details
;
Empirical correction (ABSPACK) includes:
- Absorption correction using spherical harmonics
- Frame scaling
;

loop_
_space_group_symop_operation_xyz
'x, y, z'
'-x+1/2, y+1/2, -z+1/2'
'-x, -y, -z'
'x-1/2, -y-1/2, z-1/2'

loop_
_atom_site_label
_atom_site_type_symbol
_atom_site_fract_x
_atom_site_fract_y
_atom_site_fract_z
_atom_site_U_iso_or_equiv
_atom_site_adp_type
_atom_site_occupancy
_atom_site_site_symmetry_order
_atom_site_calc_flag
_atom_site_refinement_flags_posn
_atom_site_refinement_flags_adp
_atom_site_refinement_flags_occupancy
_atom_site_disorder_assembly
_atom_site_disorder_group
C11 C 0.6082(3) 0.5673(4) 0.24671(18) 0.0346(12) Uani 1 1 d . . . . .
C11A C 0.5983(3) 0.6092(5) 0.08922(18) 0.0450(15) Uani 1 1 d . . . . .
H11A H 0.5887 0.6846 0.0918 0.054 Uiso 1 1 calc R U . . .
C11B C 0.6061(3) 0.5598(5) 0.05340(18) 0.0435(14) Uani 1 1 d . . . . .
H11B H 0.6031 0.5944 0.0274 0.052 Uiso 1 1 calc R U . . .
C11C C 0.6192(3) 0.4364(5) 0.10394(17) 0.0380(13) Uani 1 1 d . . . . .
H11C H 0.6269 0.3685 0.1184 0.046 Uiso 1 1 calc R U . . .
C11D C 0.6336(3) 0.3561(5) 0.03452(18) 0.0435(15) Uani 1 1 d . . . . .
C11E C 0.5651(4) 0.2846(5) 0.02013(19) 0.0465(15) Uani 1 1 d . . . . .
C11F C 0.5579(4) 0.2146(5) -0.0150(2) 0.065(2) Uani 1 1 d . . . . .
H11F H 0.5937 0.2146 -0.0296 0.077 Uiso 1 1 calc R U . . .
C11G C 0.4992(5) 0.1455(6) -0.0286(3) 0.082(3) Uani 1 1 d . . . . .
H11G H 0.4961 0.0989 -0.0519 0.098 Uiso 1 1 calc R U . . .
C11H C 0.4456(5) 0.1450(6) -0.0080(3) 0.077(2) Uani 1 1 d . . . . .
H11H H 0.4056 0.0990 -0.0175 0.093 Uiso 1 1 calc R U . . .
C11I C 0.4510(4) 0.2130(6) 0.0267(3) 0.069(2) Uani 1 1 d . . . . .
H11I H 0.4150 0.2125 0.0412 0.083 Uiso 1 1 calc R U . . .
C11J C 0.5101(4) 0.2822(5) 0.0402(2) 0.0515(16) Uani 1 1 d . . . . .
H11J H 0.5128 0.3285 0.0636 0.062 Uiso 1 1 calc R U . . .
C11K C 0.6522(3) 0.4073(5) -0.00455(18) 0.0436(14) Uani 1 1 d . . . . .
C11L C 0.7207(4) 0.4016(5) -0.01094(19) 0.0509(16) Uani 1 1 d . . . . .
H11L H 0.7576 0.3671 0.0093 0.061 Uiso 1 1 calc R U . . .
C11M C 0.7347(4) 0.4470(6) -0.0474(2) 0.068(2) Uani 1 1 d . . . . .
H11M H 0.7808 0.4429 -0.0514 0.081 Uiso 1 1 calc R U . . .
C11N C 0.6802(5) 0.4979(6) -0.0775(2) 0.074(2) Uani 1 1 d . . . . .
H11N H 0.6898 0.5293 -0.1017 0.089 Uiso 1 1 calc R U . . .
C11O C 0.6127(4) 0.5025(6) -0.0720(2) 0.066(2) Uani 1 1 d . . . . .
H11O H 0.5759 0.5361 -0.0926 0.079 Uiso 1 1 calc R U . . .
C11P C 0.5984(4) 0.4578(5) -0.03615(18) 0.0520(16) Uani 1 1 d . . . . .
H11P H 0.5518 0.4614 -0.0329 0.062 Uiso 1 1 calc R U . . .
C11Q C 0.6964(4) 0.2867(6) 0.06313(19) 0.0524(17) Uani 1 1 d . . . . .
C11R C 0.6900(4) 0.1719(6) 0.0664(2) 0.069(2) Uani 1 1 d . . . . .
H11R H 0.6483 0.1372 0.0507 0.083 Uiso 1 1 calc R U . . .
C11S C 0.7434(6) 0.1070(8) 0.0922(3) 0.098(4) Uani 1 1 d . . . . .
H11S H 0.7371 0.0302 0.0937 0.118 Uiso 1 1 calc R U . . .
C11T C 0.8058(6) 0.1562(11) 0.1155(3) 0.110(5) Uani 1 1 d . . . . .
H11T H 0.8424 0.1128 0.1324 0.132 Uiso 1 1 calc R U . . .
C11U C 0.8135(5) 0.2679(10) 0.1137(2) 0.091(3) Uani 1 1 d . . . . .
H11U H 0.8552 0.3017 0.1300 0.110 Uiso 1 1 calc R U . . .
C12 C 0.5333(3) 0.4444(4) 0.18411(18) 0.0391(13) Uani 1 1 d . . . . .
C11V C 0.7598(4) 0.3334(7) 0.0878(2) 0.065(2) Uani 1 1 d . . . . .
C12A C 0.7048(3) 0.3426(4) 0.20905(17) 0.0349(13) Uani 1 1 d . . . . .
H12A H 0.6631 0.3047 0.2102 0.042 Uiso 1 1 calc R U . . .
C12B C 0.7693(3) 0.2833(4) 0.21586(18) 0.0404(14) Uani 1 1 d . . . . .
H12B H 0.7698 0.2068 0.2209 0.049 Uiso 1 1 calc R U . . .
C12C C 0.8315(3) 0.3369(5) 0.21515(18) 0.0436(15) Uani 1 1 d . . . . .
H12C H 0.8745 0.2974 0.2198 0.052 Uiso 1 1 calc R U . . .
C12D C 0.8302(3) 0.4523(4) 0.20730(18) 0.0377(13) Uani 1 1 d . . . . .
C12E C 0.8920(3) 0.5152(6) 0.2045(2) 0.0509(16) Uani 1 1 d . . . . .
H12E H 0.9360 0.4789 0.2080 0.061 Uiso 1 1 calc R U . . .
C12F C 0.8878(3) 0.6254(5) 0.1969(2) 0.0504(16) Uani 1 1 d . . . . .
H12F H 0.9291 0.6647 0.1958 0.061 Uiso 1 1 calc R U . . .
C12G C 0.8207(3) 0.6838(5) 0.19062(19) 0.0411(14) Uani 1 1 d . . . . .
C12H C 0.8124(4) 0.7991(5) 0.1823(2) 0.0514(16) Uani 1 1 d . . . . .
H12H H 0.8520 0.8424 0.1809 0.062 Uiso 1 1 calc R U . . .
C12I C 0.7466(3) 0.8466(5) 0.1765(2) 0.0479(16) Uani 1 1 d . . . . .
H12I H 0.7410 0.9229 0.1710 0.058 Uiso 1 1 calc R U . . .
C12J C 0.6869(3) 0.7820(4) 0.17855(18) 0.0403(14) Uani 1 1 d . . . . .
H12J H 0.6422 0.8162 0.1742 0.048 Uiso 1 1 calc R U . . .
C12K C 0.7587(3) 0.6237(4) 0.19228(16) 0.0290(11) Uani 1 1 d . . . . .
C12L C 0.7634(3) 0.5063(4) 0.20021(15) 0.0290(11) Uani 1 1 d . . . . .
C13 C 0.5281(3) 0.6638(5) 0.1750(2) 0.0464(15) Uani 1 1 d . . . . .
C21 C 0.3863(3) 0.5702(4) 0.2483(2) 0.0405(14) Uani 1 1 d . . . . .
C21A C 0.4375(4) 0.6453(5) 0.4061(2) 0.0577(18) Uani 1 1 d . . . . .
H21A H 0.4685 0.7005 0.4012 0.069 Uiso 1 1 calc R U . . .
C21B C 0.4239(3) 0.6248(5) 0.4438(2) 0.0530(17) Uani 1 1 d . . . . .
H21B H 0.4434 0.6621 0.4692 0.064 Uiso 1 1 calc R U . . .
C21C C 0.3623(3) 0.5110(5) 0.39629(17) 0.0409(14) Uani 1 1 d . . . . .
H21C H 0.3306 0.4547 0.3836 0.049 Uiso 1 1 calc R U . . .
C21D C 0.3391(3) 0.4831(5) 0.46810(18) 0.0441(15) Uani 1 1 d . . . . .
C21E C 0.3777(3) 0.3708(5) 0.48309(19) 0.0459(15) Uani 1 1 d . . . . .
C21F C 0.4147(4) 0.3106(6) 0.4592(2) 0.0584(18) Uani 1 1 d . . . . .
H21F H 0.4190 0.3398 0.4334 0.070 Uiso 1 1 calc R U . . .
C21G C 0.4455(4) 0.2087(6) 0.4726(3) 0.073(2) Uani 1 1 d . . . . .
H21G H 0.4695 0.1695 0.4557 0.087 Uiso 1 1 calc R U . . .
C21H C 0.4408(4) 0.1644(6) 0.5109(3) 0.070(2) Uani 1 1 d . . . . .
H21H H 0.4621 0.0959 0.5201 0.084 Uiso 1 1 calc R U . . .
C21I C 0.4045(4) 0.2225(6) 0.5352(2) 0.065(2) Uani 1 1 d . . . . .
H21I H 0.4008 0.1932 0.5611 0.078 Uiso 1 1 calc R U . . .
C21J C 0.3734(3) 0.3240(6) 0.5214(2) 0.0562(17) Uani 1 1 d . . . . .
H21J H 0.3489 0.3622 0.5383 0.067 Uiso 1 1 calc R U . . .
C21K C 0.3444(4) 0.5584(5) 0.50701(19) 0.0512(16) Uani 1 1 d . . . . .
C21L C 0.4108(4) 0.5801(6) 0.5351(2) 0.0627(19) Uani 1 1 d . . . . .
H21L H 0.4520 0.5477 0.5303 0.075 Uiso 1 1 calc R U . . .
C21M C 0.4171(5) 0.6489(7) 0.5701(2) 0.081(3) Uani 1 1 d . . . . .
H21M H 0.4623 0.6634 0.5883 0.098 Uiso 1 1 calc R U . . .
C21N C 0.3566(6) 0.6958(8) 0.5780(3) 0.090(3) Uani 1 1 d . . . . .
H21N H 0.3607 0.7442 0.6009 0.108 Uiso 1 1 calc R U . . .
C21O C 0.2898(5) 0.6709(8) 0.5519(3) 0.089(3) Uani 1 1 d . . . . .
H21O H 0.2485 0.7002 0.5577 0.107 Uiso 1 1 calc R U . . .
C21P C 0.2840(4) 0.6027(6) 0.5171(2) 0.066(2) Uani 1 1 d . . . . .
H21P H 0.2385 0.5858 0.4999 0.080 Uiso 1 1 calc R U . . .
C21Q C 0.2614(3) 0.4635(5) 0.44168(18) 0.0447(15) Uani 1 1 d . . . . .
C21R C 0.2321(3) 0.3554(6) 0.4360(2) 0.0516(16) Uani 1 1 d . . . . .
H21R H 0.2600 0.2959 0.4495 0.062 Uiso 1 1 calc R U . . .
C21S C 0.1633(4) 0.3338(6) 0.4110(2) 0.0579(18) Uani 1 1 d . . . . .
H21S H 0.1464 0.2607 0.4070 0.070 Uiso 1 1 calc R U . . .
C21T C 0.1204(4) 0.4207(6) 0.3924(2) 0.0610(19) Uani 1 1 d . . . . .
H21T H 0.0734 0.4070 0.3767 0.073 Uiso 1 1 calc R U . . .
C21U C 0.1466(4) 0.5277(6) 0.3966(2) 0.0583(18) Uani 1 1 d . . . . .
H21U H 0.1175 0.5865 0.3835 0.070 Uiso 1 1 calc R U . . .
C21V C 0.2161(4) 0.5485(6) 0.4203(2) 0.0535(16) Uani 1 1 d . . . . .
C22 C 0.4671(3) 0.6825(5) 0.3127(2) 0.0436(15) Uani 1 1 d . . . . .
C22A C 0.3047(3) 0.7927(4) 0.30929(19) 0.0438(15) Uani 1 1 d . . . . .
H22A H 0.3488 0.8291 0.3136 0.053 Uiso 1 1 calc R U . . .
C22B C 0.2434(4) 0.8564(5) 0.3082(2) 0.0534(18) Uani 1 1 d . . . . .
H22B H 0.2471 0.9333 0.3123 0.064 Uiso 1 1 calc R U . . .
C22C C 0.1781(4) 0.8049(5) 0.3010(2) 0.0556(18) Uani 1 1 d . . . . .
H22C H 0.1368 0.8471 0.2995 0.067 Uiso 1 1 calc R U . . .
C22D C 0.1728(3) 0.6883(5) 0.29570(19) 0.0426(14) Uani 1 1 d . . . . .
C22E C 0.1070(3) 0.6267(6) 0.2893(2) 0.0515(16) Uani 1 1 d . . . . .
H22E H 0.0637 0.6649 0.2860 0.062 Uiso 1 1 calc R U . . .
C22F C 0.1070(3) 0.5154(6) 0.2880(2) 0.0533(17) Uani 1 1 d . . . . .
H22F H 0.0636 0.4773 0.2842 0.064 Uiso 1 1 calc R U . . .
C22G C 0.1719(3) 0.4533(5) 0.29253(18) 0.0426(14) Uani 1 1 d . . . . .
C22H C 0.1761(4) 0.3368(5) 0.2950(2) 0.0549(18) Uani 1 1 d . . . . .
H22H H 0.1346 0.2947 0.2927 0.066 Uiso 1 1 calc R U . . .
C22I C 0.2408(4) 0.2848(5) 0.3008(2) 0.0550(18) Uani 1 1 d . . . . .
H22I H 0.2436 0.2074 0.3033 0.066 Uiso 1 1 calc R U . . .
C22J C 0.3029(3) 0.3472(5) 0.30306(19) 0.0439(15) Uani 1 1 d . . . . .
H22J H 0.3463 0.3102 0.3055 0.053 Uiso 1 1 calc R U . . .
C22K C 0.2367(3) 0.5118(4) 0.29639(16) 0.0331(12) Uani 1 1 d . . . . .
C22L C 0.2375(3) 0.6305(4) 0.29881(16) 0.0313(12) Uani 1 1 d . . . . .
C23 C 0.4676(3) 0.4592(5) 0.3134(2) 0.0452(15) Uani 1 1 d . . . . .
N11A N 0.6067(2) 0.5317(3) 0.12134(13) 0.0315(10) Uani 1 1 d . . . . .
N11B N 0.6192(2) 0.4495(4) 0.06259(14) 0.0368(11) Uani 1 1 d . . . . .
N12A N 0.7012(2) 0.4520(3) 0.20099(13) 0.0292(9) Uani 1 1 d . . . . .
N12B N 0.6925(2) 0.6718(3) 0.18661(13) 0.0291(10) Uani 1 1 d . . . . .
N21A N 0.3988(2) 0.5726(4) 0.37548(14) 0.0372(11) Uani 1 1 d . . . . .
N21B N 0.3756(3) 0.5380(4) 0.43758(15) 0.0430(12) Uani 1 1 d . . . . .
N22A N 0.3029(2) 0.6821(3) 0.30441(13) 0.0336(10) Uani 1 1 d . . . . .
N22B N 0.3017(2) 0.4593(3) 0.30176(13) 0.0316(10) Uani 1 1 d . . . . .
O11 O 0.6092(3) 0.5702(4) 0.28223(13) 0.0621(13) Uani 1 1 d . . . . .
O12 O 0.4884(2) 0.3785(4) 0.18155(18) 0.0707(15) Uani 1 1 d . . . . .
O13 O 0.4822(3) 0.7267(4) 0.1683(2) 0.0843(18) Uani 1 1 d . . . . .
O21 O 0.3830(3) 0.5685(3) 0.21199(14) 0.0591(12) Uani 1 1 d . . . . .
O22 O 0.5116(3) 0.7482(4) 0.31494(19) 0.0766(16) Uani 1 1 d . . . . .
O23 O 0.5126(3) 0.3933(4) 0.31690(19) 0.0770(16) Uani 1 1 d . . . . .
F11 F 0.5076(3) 1.1029(5) 0.1342(2) 0.138(2) Uani 1 1 d . . . . .
F12 F 0.6035(3) 1.0024(4) 0.12882(15) 0.0972(16) Uani 1 1 d . . . . .
F13 F 0.6616(2) 1.0607(4) 0.19390(15) 0.0853(13) Uani 1 1 d . . . . .
F14 F 0.5679(3) 1.1594(3) 0.19907(16) 0.0968(17) Uani 1 1 d . . . . .
F15 F 0.6136(2) 1.1868(3) 0.14329(13) 0.0777(12) Uani 1 1 d . . . . .
F16 F 0.5557(3) 0.9746(3) 0.18334(18) 0.1037(17) Uani 1 1 d . . . . .
F21 F 0.3475(3) 1.0691(4) 0.31499(19) 0.1133(18) Uani 1 1 d . . . . .
F22 F 0.4493(3) 0.9744(4) 0.3256(2) 0.140(2) Uani 1 1 d . . . . .
F23 F 0.4983(4) 1.0840(6) 0.3806(3) 0.186(4) Uani 1 1 d . . . . .
F24 F 0.3981(4) 1.1814(5) 0.36941(17) 0.135(2) Uani 1 1 d . . . . .
F25 F 0.4468(3) 1.1588(5) 0.3163(2) 0.135(2) Uani 1 1 d . . . . .
F26 F 0.3964(5) 0.9949(6) 0.3772(2) 0.183(3) Uani 1 1 d . . . . .
P1 P 0.58447(10) 1.08107(13) 0.16312(6) 0.0520(4) Uani 1 1 d . . . . .
P2 P 0.42385(14) 1.07531(18) 0.34903(9) 0.0815(7) Uani 1 1 d . . . . .
Cl1 Cl 0.77817(11) 0.4772(2) 0.08855(6) 0.0831(6) Uani 1 1 d . . . . .
Cl2 Cl 0.24465(10) 0.68734(15) 0.42043(7) 0.0715(5) Uani 1 1 d . . . . .
Re1 Re 0.60533(2) 0.55645(2) 0.18771(2) 0.02915(6) Uani 1 1 d . . . . .
Re2 Re 0.39374(2) 0.57035(2) 0.30775(2) 0.03294(7) Uani 1 1 d . . . . .

loop_
_atom_site_aniso_label
_atom_site_aniso_U_11
_atom_site_aniso_U_22
_atom_site_aniso_U_33
_atom_site_aniso_U_23
_atom_site_aniso_U_13
_atom_site_aniso_U_12
C11 0.031(3) 0.029(3) 0.048(4) -0.010(3) 0.018(3) -0.006(2)
C11A 0.052(4) 0.043(3) 0.038(3) 0.004(3) 0.008(3) 0.006(3)
C11B 0.054(4) 0.044(3) 0.031(3) 0.012(3) 0.009(3) 0.005(3)
C11C 0.041(3) 0.043(3) 0.032(3) 0.005(3) 0.012(3) 0.012(3)
C11D 0.049(4) 0.050(3) 0.032(3) 0.005(3) 0.014(3) 0.016(3)
C11E 0.056(4) 0.041(3) 0.043(4) 0.003(3) 0.013(3) 0.015(3)
C11F 0.090(6) 0.051(4) 0.058(5) -0.008(4) 0.028(4) 0.002(4)
C11G 0.115(8) 0.053(4) 0.073(6) -0.014(4) 0.016(6) -0.007(5)
C11H 0.076(6) 0.058(5) 0.085(6) 0.005(4) -0.003(5) -0.014(4)
C11I 0.068(5) 0.065(5) 0.075(6) 0.004(4) 0.019(4) -0.009(4)
C11J 0.057(4) 0.053(4) 0.043(4) 0.003(3) 0.011(3) 0.011(3)
C11K 0.049(4) 0.053(3) 0.030(3) 0.000(3) 0.012(3) 0.010(3)
C11L 0.053(4) 0.063(4) 0.038(4) -0.002(3) 0.014(3) 0.010(3)
C11M 0.061(5) 0.099(6) 0.055(4) 0.007(4) 0.035(4) 0.012(4)
C11N 0.099(7) 0.085(5) 0.047(4) 0.016(4) 0.036(5) 0.008(5)
C11O 0.080(6) 0.081(5) 0.036(4) 0.013(4) 0.015(4) 0.022(4)
C11P 0.053(4) 0.069(4) 0.033(3) 0.003(3) 0.011(3) 0.015(3)
C11Q 0.059(4) 0.073(4) 0.028(3) 0.009(3) 0.016(3) 0.030(4)
C11R 0.097(6) 0.073(5) 0.049(4) 0.021(4) 0.038(4) 0.043(4)
C11S 0.135(9) 0.107(7) 0.074(6) 0.048(6) 0.065(7) 0.078(7)
C11T 0.120(9) 0.170(11) 0.047(5) 0.039(6) 0.035(6) 0.107(9)
C11U 0.074(6) 0.169(9) 0.030(4) 0.000(5) 0.011(4) 0.067(7)
C12 0.040(3) 0.032(3) 0.046(3) -0.005(3) 0.011(3) 0.003(3)
C11V 0.062(5) 0.099(6) 0.035(4) -0.003(4) 0.016(3) 0.032(4)
C12A 0.041(3) 0.031(3) 0.033(3) 0.001(2) 0.010(3) 0.003(2)
C12B 0.045(4) 0.033(3) 0.042(3) 0.002(3) 0.009(3) 0.007(3)
C12C 0.039(4) 0.049(3) 0.043(4) 0.007(3) 0.010(3) 0.018(3)
C12D 0.032(3) 0.043(3) 0.038(3) -0.002(3) 0.008(2) 0.006(3)
C12E 0.031(3) 0.067(4) 0.055(4) -0.006(3) 0.012(3) 0.002(3)
C12F 0.031(4) 0.062(4) 0.063(4) -0.010(3) 0.020(3) -0.010(3)
C12G 0.036(3) 0.046(3) 0.046(4) -0.009(3) 0.019(3) -0.008(3)
C12H 0.055(4) 0.049(4) 0.058(4) -0.005(3) 0.028(3) -0.015(3)
C12I 0.056(4) 0.030(3) 0.064(4) 0.002(3) 0.027(4) -0.006(3)
C12J 0.044(4) 0.033(3) 0.049(4) 0.004(3) 0.021(3) 0.001(3)
C12K 0.029(3) 0.034(3) 0.027(3) -0.005(2) 0.012(2) -0.002(2)
C12L 0.028(3) 0.037(3) 0.023(3) 0.001(2) 0.007(2) 0.002(2)
C13 0.037(4) 0.042(3) 0.063(4) 0.000(3) 0.019(3) 0.001(3)
C21 0.039(3) 0.026(3) 0.062(4) 0.003(3) 0.024(3) 0.002(2)
C21A 0.061(5) 0.066(4) 0.049(4) -0.005(3) 0.020(4) -0.030(4)
C21B 0.051(4) 0.068(4) 0.040(4) -0.008(3) 0.011(3) -0.025(3)
C21C 0.037(3) 0.055(3) 0.032(3) -0.004(3) 0.010(3) -0.013(3)
C21D 0.036(3) 0.064(4) 0.034(3) -0.002(3) 0.013(3) -0.014(3)
C21E 0.035(3) 0.062(4) 0.039(4) 0.000(3) 0.007(3) -0.012(3)
C21F 0.059(5) 0.071(4) 0.044(4) 0.004(4) 0.012(3) 0.001(4)
C21G 0.082(6) 0.073(5) 0.068(5) -0.002(4) 0.027(5) 0.001(4)
C21H 0.063(5) 0.068(5) 0.073(6) 0.015(4) 0.005(4) -0.003(4)
C21I 0.056(5) 0.081(5) 0.058(5) 0.016(4) 0.017(4) -0.013(4)
C21J 0.045(4) 0.079(5) 0.046(4) 0.006(4) 0.015(3) -0.006(4)
C21K 0.050(4) 0.068(4) 0.038(3) -0.007(3) 0.016(3) -0.008(3)
C21L 0.058(5) 0.097(5) 0.035(4) -0.012(4) 0.016(3) -0.015(4)
C21M 0.085(6) 0.116(7) 0.046(5) -0.020(5) 0.023(4) -0.027(5)
C21N 0.115(8) 0.112(7) 0.055(5) -0.028(5) 0.041(6) -0.019(6)
C21O 0.078(6) 0.122(7) 0.075(6) -0.027(6) 0.033(5) 0.003(6)
C21P 0.061(5) 0.096(5) 0.046(4) -0.011(4) 0.020(4) -0.003(4)
C21Q 0.035(3) 0.070(4) 0.030(3) 0.004(3) 0.010(3) -0.009(3)
C21R 0.043(4) 0.070(4) 0.041(4) 0.007(3) 0.008(3) -0.013(3)
C21S 0.057(5) 0.071(4) 0.042(4) -0.003(3) 0.008(3) -0.028(4)
C21T 0.037(4) 0.090(5) 0.052(4) 0.005(4) 0.005(3) -0.012(4)
C21U 0.053(4) 0.072(5) 0.049(4) 0.002(4) 0.013(3) -0.001(4)
C21V 0.044(4) 0.070(4) 0.044(4) 0.009(3) 0.007(3) -0.007(3)
C22 0.040(4) 0.041(3) 0.057(4) 0.000(3) 0.026(3) 0.000(3)
C22A 0.048(4) 0.038(3) 0.050(4) -0.003(3) 0.021(3) -0.001(3)
C22B 0.060(5) 0.035(3) 0.075(5) 0.004(3) 0.035(4) 0.010(3)
C22C 0.050(4) 0.054(4) 0.072(5) 0.010(3) 0.033(4) 0.016(3)
C22D 0.033(3) 0.052(3) 0.047(4) 0.011(3) 0.018(3) 0.007(3)
C22E 0.032(4) 0.072(4) 0.053(4) 0.005(3) 0.015(3) 0.006(3)
C22F 0.025(3) 0.079(5) 0.057(4) -0.003(4) 0.013(3) -0.013(3)
C22G 0.036(3) 0.053(4) 0.039(3) -0.006(3) 0.011(3) -0.012(3)
C22H 0.047(4) 0.056(4) 0.066(5) -0.016(3) 0.024(4) -0.022(3)
C22I 0.061(5) 0.035(3) 0.074(5) -0.004(3) 0.026(4) -0.015(3)
C22J 0.049(4) 0.039(3) 0.049(4) -0.004(3) 0.021(3) -0.006(3)
C22K 0.027(3) 0.046(3) 0.027(3) -0.003(2) 0.009(2) -0.006(2)
C22L 0.030(3) 0.037(3) 0.027(3) 0.002(2) 0.008(2) -0.003(2)
C23 0.041(4) 0.042(3) 0.059(4) 0.010(3) 0.024(3) -0.003(3)
N11A 0.026(2) 0.040(2) 0.028(2) 0.001(2) 0.0069(19) 0.0031(19)
N11B 0.041(3) 0.042(3) 0.029(2) 0.003(2) 0.012(2) 0.009(2)
N12A 0.032(2) 0.029(2) 0.029(2) -0.0022(19) 0.0124(19) 0.0030(19)
N12B 0.032(3) 0.028(2) 0.030(2) -0.0002(18) 0.012(2) -0.0009(19)
N21A 0.031(3) 0.046(3) 0.037(3) -0.002(2) 0.013(2) -0.007(2)
N21B 0.041(3) 0.054(3) 0.034(3) -0.002(2) 0.011(2) -0.011(2)
N22A 0.037(3) 0.035(2) 0.031(2) -0.004(2) 0.014(2) -0.002(2)
N22B 0.033(3) 0.031(2) 0.032(2) -0.0045(19) 0.011(2) -0.006(2)
O11 0.090(4) 0.067(3) 0.040(3) -0.016(2) 0.037(3) -0.023(3)
O12 0.043(3) 0.046(3) 0.126(5) -0.005(3) 0.026(3) -0.013(2)
O13 0.052(3) 0.059(3) 0.149(6) 0.027(3) 0.037(3) 0.029(3)
O21 0.090(4) 0.054(3) 0.044(3) 0.004(2) 0.035(3) 0.002(2)
O22 0.058(3) 0.056(3) 0.132(5) -0.013(3) 0.052(3) -0.021(3)
O23 0.048(3) 0.062(3) 0.129(5) 0.020(3) 0.037(3) 0.023(3)
F11 0.057(3) 0.113(4) 0.209(7) 0.037(4) -0.029(4) -0.005(3)
F12 0.133(5) 0.078(3) 0.081(3) -0.024(3) 0.028(3) -0.007(3)
F13 0.064(3) 0.095(3) 0.088(3) 0.005(3) 0.003(2) 0.011(2)
F14 0.123(4) 0.072(3) 0.124(4) 0.004(3) 0.083(4) 0.016(3)
F15 0.102(3) 0.063(2) 0.074(3) 0.005(2) 0.032(3) -0.021(2)
F16 0.109(4) 0.062(3) 0.150(5) 0.024(3) 0.052(4) -0.019(3)
F21 0.077(4) 0.113(4) 0.148(5) -0.032(4) 0.025(3) -0.011(3)
F22 0.122(5) 0.100(4) 0.207(7) -0.055(4) 0.056(5) 0.016(4)
F23 0.114(6) 0.146(6) 0.240(9) -0.061(6) -0.061(5) 0.019(4)
F24 0.193(6) 0.115(4) 0.093(4) -0.031(3) 0.028(4) 0.048(4)
F25 0.130(5) 0.119(4) 0.179(6) -0.006(4) 0.082(5) -0.034(4)
F26 0.234(9) 0.167(6) 0.166(7) 0.067(5) 0.086(7) -0.011(6)
P1 0.0453(10) 0.0429(9) 0.0688(12) 0.0061(8) 0.0166(9) -0.0016(8)
P2 0.0720(16) 0.0676(13) 0.1086(19) -0.0252(13) 0.0299(14) -0.0063(12)
Cl1 0.0527(12) 0.1288(18) 0.0614(12) -0.0275(12) 0.0031(9) 0.0055(12)
Cl2 0.0648(12) 0.0640(11) 0.0815(14) 0.0059(10) 0.0112(10) -0.0054(10)
Re1 0.02659(12) 0.02807(11) 0.03498(12) -0.00024(9) 0.01188(9) 0.00210(9)
Re2 0.02861(12) 0.03481(12) 0.03955(13) -0.00011(10) 0.01628(10) -0.00268(9)

loop_
_atom_type_symbol
_atom_type_description
_atom_type_scat_dispersion_real
_atom_type_scat_dispersion_imag
_atom_type_scat_source
C C 0.0033 0.0016 'International Tables Vol C Tables 4.2.6.8 and 6.1.1.4'
H H 0.0000 0.0000 'International Tables Vol C Tables 4.2.6.8 and 6.1.1.4'
N N 0.0061 0.0033 'International Tables Vol C Tables 4.2.6.8 and 6.1.1.4'
O O 0.0106 0.0060 'International Tables Vol C Tables 4.2.6.8 and 6.1.1.4'
F F 0.0171 0.0103 'International Tables Vol C Tables 4.2.6.8 and 6.1.1.4'
P P 0.1023 0.0942 'International Tables Vol C Tables 4.2.6.8 and 6.1.1.4'
Cl Cl 0.1484 0.1585 'International Tables Vol C Tables 4.2.6.8 and 6.1.1.4'
Re Re -1.0185 7.2310 'International Tables Vol C Tables 4.2.6.8 and 6.1.1.4'

loop_
_geom_angle_atom_site_label_1
_geom_angle_atom_site_label_2
_geom_angle_atom_site_label_3
_geom_angle
_geom_angle_site_symmetry_1
_geom_angle_site_symmetry_3
_geom_angle_publ_flag
O11 C11 Re1 177.8(5) . . ?
C11B C11A N11A 110.0(5) . . ?
C11A C11B N11B 106.9(5) . . ?
N11A C11C N11B 111.8(5) . . ?
N11B C11D C11K 108.8(4) . . ?
N11B C11D C11E 108.6(5) . . ?
C11K C11D C11E 109.5(5) . . ?
N11B C11D C11Q 105.5(5) . . ?
C11K C11D C11Q 113.4(5) . . ?
C11E C11D C11Q 110.8(5) . . ?
C11J C11E C11F 116.7(6) . . ?
C11J C11E C11D 124.6(6) . . ?
C11F C11E C11D 118.7(6) . . ?
C11G C11F C11E 121.6(7) . . ?
C11H C11G C11F 120.4(8) . . ?
C11G C11H C11I 119.5(8) . . ?
C11H C11I C11J 119.8(7) . . ?
C11E C11J C11I 122.0(7) . . ?
C11L C11K C11P 117.6(5) . . ?
C11L C11K C11D 122.5(5) . . ?
C11P C11K C11D 119.9(5) . . ?
C11K C11L C11M 120.5(6) . . ?
C11N C11M C11L 120.0(7) . . ?
C11O C11N C11M 120.2(6) . . ?
C11N C11O C11P 120.2(7) . . ?
C11O C11P C11K 121.5(6) . . ?
C11R C11Q C11V 115.8(7) . . ?
C11R C11Q C11D 120.3(7) . . ?
C11V C11Q C11D 123.9(6) . . ?
C11S C11R C11Q 122.5(9) . . ?
C11T C11S C11R 119.9(10) . . ?
C11U C11T C11S 119.4(9) . . ?
C11T C11U C11V 120.8(10) . . ?
O12 C12 Re1 178.4(6) . . ?
C11Q C11V C11U 121.6(8) . . ?
C11Q C11V Cl1 123.0(5) . . ?
C11U C11V Cl1 115.4(7) . . ?
N12A C12A C12B 122.0(5) . . ?
C12C C12B C12A 120.3(5) . . ?
C12B C12C C12D 119.5(5) . . ?
C12L C12D C12C 117.1(5) . . ?
C12L C12D C12E 119.2(5) . . ?
C12C C12D C12E 123.7(5) . . ?
C12F C12E C12D 121.3(6) . . ?
C12E C12F C12G 121.0(6) . . ?
C12K C12G C12H 117.1(5) . . ?
C12K C12G C12F 119.0(5) . . ?
C12H C12G C12F 123.9(5) . . ?
C12I C12H C12G 119.6(5) . . ?
C12H C12I C12J 120.5(5) . . ?
N12B C12J C12I 121.8(5) . . ?
N12B C12K C12G 123.3(5) . . ?
N12B C12K C12L 116.9(4) . . ?
C12G C12K C12L 119.8(5) . . ?
N12A C12L C12D 123.1(5) . . ?
N12A C12L C12K 117.2(4) . . ?
C12D C12L C12K 119.7(5) . . ?
O13 C13 Re1 178.7(6) . . ?
O21 C21 Re2 178.6(5) . . ?
C21B C21A N21A 110.2(5) . . ?
C21A C21B N21B 106.8(6) . . ?
N21A C21C N21B 112.9(5) . . ?
N21B C21D C21K 110.1(5) . . ?
N21B C21D C21Q 104.4(5) . . ?
C21K C21D C21Q 113.4(5) . . ?
N21B C21D C21E 108.6(5) . . ?
C21K C21D C21E 109.0(5) . . ?
C21Q C21D C21E 111.1(5) . . ?
C21F C21E C21J 116.9(6) . . ?
C21F C21E C21D 123.2(6) . . ?
C21J C21E C21D 119.8(6) . . ?
C21G C21F C21E 121.7(7) . . ?
C21H C21G C21F 120.3(7) . . ?
C21I C21H C21G 119.2(7) . . ?
C21H C21I C21J 120.1(7) . . ?
C21I C21J C21E 121.8(7) . . ?
C21L C21K C21P 117.1(6) . . ?
C21L C21K C21D 120.4(6) . . ?
C21P C21K C21D 122.5(6) . . ?
C21M C21L C21K 121.5(7) . . ?
C21N C21M C21L 119.8(8) . . ?
C21M C21N C21O 119.8(8) . . ?
C21P C21O C21N 120.0(8) . . ?
C21O C21P C21K 121.7(7) . . ?
C21V C21Q C21R 115.3(6) . . ?
C21V C21Q C21D 123.8(6) . . ?
C21R C21Q C21D 120.8(6) . . ?
C21S C21R C21Q 122.6(6) . . ?
C21T C21S C21R 119.5(6) . . ?
C21S C21T C21U 120.2(7) . . ?
C21T C21U C21V 120.1(7) . . ?
C21U C21V C21Q 122.2(6) . . ?
C21U C21V Cl2 115.5(5) . . ?
C21Q C21V Cl2 122.3(5) . . ?
O22 C22 Re2 178.5(5) . . ?
N22A C22A C22B 123.0(6) . . ?
C22C C22B C22A 119.4(6) . . ?
C22B C22C C22D 120.2(6) . . ?
C22L C22D C22C 116.5(5) . . ?
C22L C22D C22E 119.3(5) . . ?
C22C C22D C22E 124.1(6) . . ?
C22F C22E C22D 120.8(6) . . ?
C22E C22F C22G 121.6(6) . . ?
C22H C22G C22K 117.0(6) . . ?
C22H C22G C22F 124.2(6) . . ?
C22K C22G C22F 118.7(5) . . ?
C22I C22H C22G 120.2(6) . . ?
C22H C22I C22J 120.1(6) . . ?
N22B C22J C22I 121.8(6) . . ?
N22B C22K C22G 122.8(5) . . ?
N22B C22K C22L 117.0(5) . . ?
C22G C22K C22L 120.0(5) . . ?
N22A C22L C22D 123.5(5) . . ?
N22A C22L C22K 117.0(5) . . ?
C22D C22L C22K 119.4(5) . . ?
O23 C23 Re2 179.2(7) . . ?
C11C N11A C11A 104.8(4) . . ?
C11C N11A Re1 126.1(3) . . ?
C11A N11A Re1 129.0(4) . . ?
C11C N11B C11B 106.4(4) . . ?
C11C N11B C11D 124.0(4) . . ?
C11B N11B C11D 129.5(4) . . ?
C12A N12A C12L 118.0(4) . . ?
C12A N12A Re1 127.0(4) . . ?
C12L N12A Re1 115.0(3) . . ?
C12J N12B C12K 117.7(4) . . ?
C12J N12B Re1 127.1(4) . . ?
C12K N12B Re1 115.1(3) . . ?
C21C N21A C21A 104.0(5) . . ?
C21C N21A Re2 128.3(4) . . ?
C21A N21A Re2 127.5(4) . . ?
C21C N21B C21B 106.1(5) . . ?
C21C N21B C21D 123.6(5) . . ?
C21B N21B C21D 130.2(5) . . ?
C22A N22A C22L 117.3(5) . . ?
C22A N22A Re2 127.5(4) . . ?
C22L N22A Re2 115.2(3) . . ?
C22J N22B C22K 118.0(5) . . ?
C22J N22B Re2 126.9(4) . . ?
C22K N22B Re2 115.1(3) . . ?
F11 P1 F12 91.7(3) . . ?
F11 P1 F13 177.9(4) . . ?
F12 P1 F13 90.3(3) . . ?
F11 P1 F15 90.0(3) . . ?
F12 P1 F15 91.1(2) . . ?
F13 P1 F15 90.5(3) . . ?
F11 P1 F14 90.4(3) . . ?
F12 P1 F14 177.9(3) . . ?
F13 P1 F14 87.6(3) . . ?
F15 P1 F14 89.2(2) . . ?
F11 P1 F16 90.4(3) . . ?
F12 P1 F16 89.0(3) . . ?
F13 P1 F16 89.1(3) . . ?
F15 P1 F16 179.6(3) . . ?
F14 P1 F16 90.7(3) . . ?
F26 P2 F23 92.9(5) . . ?
F26 P2 F24 93.6(4) . . ?
F23 P2 F24 90.2(4) . . ?
F26 P2 F22 90.3(4) . . ?
F23 P2 F22 91.3(4) . . ?
F24 P2 F22 175.8(4) . . ?
F26 P2 F21 89.3(4) . . ?
F23 P2 F21 177.8(5) . . ?
F24 P2 F21 89.8(3) . . ?
F22 P2 F21 88.5(3) . . ?
F26 P2 F25 175.3(5) . . ?
F23 P2 F25 91.8(4) . . ?
F24 P2 F25 86.9(3) . . ?
F22 P2 F25 89.1(3) . . ?
F21 P2 F25 86.0(4) . . ?
C11 Re1 C12 86.6(2) . . ?
C11 Re1 C13 89.4(2) . . ?
C12 Re1 C13 87.1(2) . . ?
C11 Re1 N12A 92.10(19) . . ?
C12 Re1 N12A 99.93(19) . . ?
C13 Re1 N12A 172.9(2) . . ?
C11 Re1 N12B 98.66(18) . . ?
C12 Re1 N12B 173.14(19) . . ?
C13 Re1 N12B 97.3(2) . . ?
N12A Re1 N12B 75.64(15) . . ?
C11 Re1 N11A 175.48(19) . . ?
C12 Re1 N11A 92.2(2) . . ?
C13 Re1 N11A 94.9(2) . . ?
N12A Re1 N11A 83.81(15) . . ?
N12B Re1 N11A 82.21(15) . . ?
C21 Re2 C23 87.4(2) . . ?
C21 Re2 C22 86.9(2) . . ?
C23 Re2 C22 88.1(2) . . ?
C21 Re2 N21A 178.2(2) . . ?
C23 Re2 N21A 94.2(2) . . ?
C22 Re2 N21A 93.8(2) . . ?
C21 Re2 N22A 95.8(2) . . ?
C23 Re2 N22A 173.34(19) . . ?
C22 Re2 N22A 97.8(2) . . ?
N21A Re2 N22A 82.48(16) . . ?
C21 Re2 N22B 93.6(2) . . ?
C23 Re2 N22B 98.5(2) . . ?
C22 Re2 N22B 173.3(2) . . ?
N21A Re2 N22B 85.50(16) . . ?
N22A Re2 N22B 75.49(16) . . ?

loop_
_geom_bond_atom_site_label_1
_geom_bond_atom_site_label_2
_geom_bond_distance
_geom_bond_site_symmetry_2
_geom_bond_publ_flag
C11 O11 1.150(6) . ?
C11 Re1 1.907(6) . ?
C11A C11B 1.347(8) . ?
C11A N11A 1.374(7) . ?
C11B N11B 1.361(7) . ?
C11C N11A 1.321(6) . ?
C11C N11B 1.353(6) . ?
C11D N11B 1.512(7) . ?
C11D C11K 1.532(8) . ?
C11D C11E 1.537(9) . ?
C11D C11Q 1.558(8) . ?
C11E C11J 1.380(8) . ?
C11E C11F 1.394(8) . ?
C11F C11G 1.376(10) . ?
C11G C11H 1.366(11) . ?
C11H C11I 1.374(10) . ?
C11I C11J 1.381(9) . ?
C11K C11L 1.387(8) . ?
C11K C11P 1.392(8) . ?
C11L C11M 1.391(8) . ?
C11M C11N 1.376(10) . ?
C11N C11O 1.356(10) . ?
C11O C11P 1.372(8) . ?
C11Q C11R 1.385(9) . ?
C11Q C11V 1.391(10) . ?
C11R C11S 1.383(10) . ?
C11S C11T 1.374(14) . ?
C11T C11U 1.348(14) . ?
C11U C11V 1.392(10) . ?
C12 O12 1.155(6) . ?
C12 Re1 1.908(6) . ?
C11V Cl1 1.754(8) . ?
C12A N12A 1.333(6) . ?
C12A C12B 1.394(7) . ?
C12B C12C 1.362(8) . ?
C12C C12D 1.402(7) . ?
C12D C12L 1.402(7) . ?
C12D C12E 1.428(8) . ?
C12E C12F 1.340(8) . ?
C12F C12G 1.435(8) . ?
C12G C12K 1.403(7) . ?
C12G C12H 1.406(8) . ?
C12H C12I 1.355(8) . ?
C12I C12J 1.399(8) . ?
C12J N12B 1.342(6) . ?
C12K N12B 1.365(6) . ?
C12K C12L 1.427(7) . ?
C12L N12A 1.365(6) . ?
C13 O13 1.137(7) . ?
C13 Re1 1.924(6) . ?
C21 O21 1.164(7) . ?
C21 Re2 1.900(6) . ?
C21A C21B 1.340(8) . ?
C21A N21A 1.384(7) . ?
C21B N21B 1.371(7) . ?
C21C N21A 1.318(6) . ?
C21C N21B 1.338(7) . ?
C21D N21B 1.505(7) . ?
C21D C21K 1.534(8) . ?
C21D C21Q 1.536(8) . ?
C21D C21E 1.551(9) . ?
C21E C21F 1.382(8) . ?
C21E C21J 1.387(8) . ?
C21F C21G 1.376(9) . ?
C21G C21H 1.376(10) . ?
C21H C21I 1.371(10) . ?
C21I C21J 1.376(9) . ?
C21K C21L 1.388(9) . ?
C21K C21P 1.390(9) . ?
C21L C21M 1.384(9) . ?
C21M C21N 1.373(11) . ?
C21N C21O 1.375(11) . ?
C21O C21P 1.374(10) . ?
C21Q C21V 1.400(8) . ?
C21Q C21R 1.404(8) . ?
C21R C21S 1.384(8) . ?
C21S C21T 1.367(9) . ?
C21T C21U 1.369(9) . ?
C21U C21V 1.381(9) . ?
C21V Cl2 1.749(7) . ?
C22 O22 1.148(7) . ?
C22 Re2 1.923(6) . ?
C22A N22A 1.332(6) . ?
C22A C22B 1.395(8) . ?
C22B C22C 1.363(9) . ?
C22C C22D 1.406(8) . ?
C22D C22L 1.402(7) . ?
C22D C22E 1.431(8) . ?
C22E C22F 1.332(9) . ?
C22F C22G 1.426(8) . ?
C22G C22H 1.397(8) . ?
C22G C22K 1.405(7) . ?
C22H C22I 1.358(9) . ?
C22I C22J 1.393(8) . ?
C22J N22B 1.341(6) . ?
C22K N22B 1.370(6) . ?
C22K C22L 1.422(7) . ?
C22L N22A 1.370(6) . ?
C23 O23 1.153(7) . ?
C23 Re2 1.919(6) . ?
N11A Re1 2.183(4) . ?
N12A Re1 2.175(4) . ?
N12B Re1 2.177(4) . ?
N21A Re2 2.177(4) . ?
N22A Re2 2.178(4) . ?
N22B Re2 2.179(4) . ?
F11 P1 1.554(5) . ?
F12 P1 1.572(5) . ?
F13 P1 1.577(5) . ?
F14 P1 1.592(5) . ?
F15 P1 1.586(4) . ?
F16 P1 1.596(4) . ?
F21 P2 1.595(6) . ?
F22 P2 1.571(5) . ?
F23 P2 1.533(6) . ?
F24 P2 1.569(5) . ?
F25 P2 1.602(6) . ?
F26 P2 1.513(6) . ?

loop_
_geom_hbond_atom_site_label_D
_geom_hbond_atom_site_label_H
_geom_hbond_atom_site_label_A
_geom_hbond_distance_DH
_geom_hbond_distance_HA
_geom_hbond_distance_DA
_geom_hbond_angle_DHA
_geom_hbond_site_symmetry_A
C11C H11C F15 0.93 2.36 3.260(7) 163.9 1_545
C12A H12A F14 0.93 2.48 3.374(7) 161.2 1_545
C12A H12A F15 0.93 2.56 3.029(7) 111.8 1_545
C12I H12I F13 0.93 2.49 3.166(7) 129.9 .
C12J H12J F16 0.93 2.59 3.448(7) 154.4 .
C21C H21C N22B 0.93 2.57 3.053(7) 112.6 .
C21U H21U F11 0.93 2.33 3.008(9) 129.5 2_545
C22A H22A F22 0.93 2.55 3.458(9) 164.9 .
C22B H22B F21 0.93 2.51 3.208(8) 132.5 .
C22I H22I F21 0.93 2.54 3.253(9) 133.4 1_545
C22J H22J F24 0.93 2.57 3.145(9) 120.5 1_545
C22J H22J F25 0.93 2.60 3.507(9) 163.9 1_545

loop_
_geom_torsion_atom_site_label_1
_geom_torsion_atom_site_label_2
_geom_torsion_atom_site_label_3
_geom_torsion_atom_site_label_4
_geom_torsion
_geom_torsion_site_symmetry_1
_geom_torsion_site_symmetry_2
_geom_torsion_site_symmetry_3
_geom_torsion_site_symmetry_4
_geom_torsion_publ_flag
N11A C11A C11B N11B 0.3(7) . . . . ?
N11B C11D C11E C11J -19.9(8) . . . . ?
C11K C11D C11E C11J -138.6(6) . . . . ?
C11Q C11D C11E C11J 95.6(7) . . . . ?
N11B C11D C11E C11F 161.8(5) . . . . ?
C11K C11D C11E C11F 43.1(7) . . . . ?
C11Q C11D C11E C11F -82.7(7) . . . . ?
C11J C11E C11F C11G -0.8(10) . . . . ?
C11D C11E C11F C11G 177.6(6) . . . . ?
C11E C11F C11G C11H 0.8(12) . . . . ?
C11F C11G C11H C11I -0.8(13) . . . . ?
C11G C11H C11I C11J 0.8(12) . . . . ?
C11F C11E C11J C11I 0.8(9) . . . . ?
C11D C11E C11J C11I -177.5(6) . . . . ?
C11H C11I C11J C11E -0.8(11) . . . . ?
N11B C11D C11K C11L 110.7(6) . . . . ?
C11E C11D C11K C11L -130.7(6) . . . . ?
C11Q C11D C11K C11L -6.4(8) . . . . ?
N11B C11D C11K C11P -72.1(7) . . . . ?
C11E C11D C11K C11P 46.5(7) . . . . ?
C11Q C11D C11K C11P 170.8(6) . . . . ?
C11P C11K C11L C11M 1.2(10) . . . . ?
C11D C11K C11L C11M 178.5(6) . . . . ?
C11K C11L C11M C11N -0.1(11) . . . . ?
C11L C11M C11N C11O -1.0(12) . . . . ?
C11M C11N C11O C11P 0.9(12) . . . . ?
C11N C11O C11P C11K 0.2(11) . . . . ?
C11L C11K C11P C11O -1.3(10) . . . . ?
C11D C11K C11P C11O -178.6(6) . . . . ?
N11B C11D C11Q C11R 128.5(6) . . . . ?
C11K C11D C11Q C11R -112.5(6) . . . . ?
C11E C11D C11Q C11R 11.1(7) . . . . ?
N11B C11D C11Q C11V -49.0(7) . . . . ?
C11K C11D C11Q C11V 70.0(7) . . . . ?
C11E C11D C11Q C11V -166.4(6) . . . . ?
C11V C11Q C11R C11S -0.6(9) . . . . ?
C11D C11Q C11R C11S -178.3(6) . . . . ?
C11Q C11R C11S C11T -0.4(11) . . . . ?
C11R C11S C11T C11U 1.5(13) . . . . ?
C11S C11T C11U C11V -1.5(13) . . . . ?
C11R C11Q C11V C11U 0.6(9) . . . . ?
C11D C11Q C11V C11U 178.2(6) . . . . ?
C11R C11Q C11V Cl1 -179.6(5) . . . . ?
C11D C11Q C11V Cl1 -2.0(9) . . . . ?
C11T C11U C11V C11Q 0.4(11) . . . . ?
C11T C11U C11V Cl1 -179.4(6) . . . . ?
N12A C12A C12B C12C 1.1(9) . . . . ?
C12A C12B C12C C12D -0.3(9) . . . . ?
C12B C12C C12D C12L -0.5(8) . . . . ?
C12B C12C C12D C12E -177.8(6) . . . . ?
C12L C12D C12E C12F 2.8(9) . . . . ?
C12C C12D C12E C12F -180.0(6) . . . . ?
C12D C12E C12F C12G -1.2(10) . . . . ?
C12E C12F C12G C12K -0.2(9) . . . . ?
C12E C12F C12G C12H -179.6(6) . . . . ?
C12K C12G C12H C12I 0.1(9) . . . . ?
C12F C12G C12H C12I 179.5(6) . . . . ?
C12G C12H C12I C12J 0.0(10) . . . . ?
C12H C12I C12J N12B 0.4(9) . . . . ?
C12H C12G C12K N12B -0.5(8) . . . . ?
C12F C12G C12K N12B -179.9(5) . . . . ?
C12H C12G C12K C12L 179.5(5) . . . . ?
C12F C12G C12K C12L 0.0(8) . . . . ?
C12C C12D C12L N12A 0.5(8) . . . . ?
C12E C12D C12L N12A 178.0(5) . . . . ?
C12C C12D C12L C12K 179.7(5) . . . . ?
C12E C12D C12L C12K -2.9(8) . . . . ?
N12B C12K C12L N12A 0.7(7) . . . . ?
C12G C12K C12L N12A -179.3(5) . . . . ?
N12B C12K C12L C12D -178.5(5) . . . . ?
C12G C12K C12L C12D 1.5(8) . . . . ?
N21A C21A C21B N21B -0.2(8) . . . . ?
N21B C21D C21E C21F -26.0(8) . . . . ?
C21K C21D C21E C21F -146.0(6) . . . . ?
C21Q C21D C21E C21F 88.3(7) . . . . ?
N21B C21D C21E C21J 156.6(5) . . . . ?
C21K C21D C21E C21J 36.7(7) . . . . ?
C21Q C21D C21E C21J -89.0(7) . . . . ?
C21J C21E C21F C21G 0.5(10) . . . . ?
C21D C21E C21F C21G -176.9(6) . . . . ?
C21E C21F C21G C21H -0.9(12) . . . . ?
C21F C21G C21H C21I 0.8(12) . . . . ?
C21G C21H C21I C21J -0.2(12) . . . . ?
C21H C21I C21J C21E -0.1(11) . . . . ?
C21F C21E C21J C21I 0.0(10) . . . . ?
C21D C21E C21J C21I 177.5(6) . . . . ?
N21B C21D C21K C21L -66.2(8) . . . . ?
C21Q C21D C21K C21L 177.2(6) . . . . ?
C21E C21D C21K C21L 52.9(7) . . . . ?
N21B C21D C21K C21P 117.3(7) . . . . ?
C21Q C21D C21K C21P 0.7(9) . . . . ?
C21E C21D C21K C21P -123.6(7) . . . . ?
C21P C21K C21L C21M -4.2(11) . . . . ?
C21D C21K C21L C21M 179.1(6) . . . . ?
C21K C21L C21M C21N 1.1(12) . . . . ?
C21L C21M C21N C21O 2.3(13) . . . . ?
C21M C21N C21O C21P -2.5(14) . . . . ?
C21N C21O C21P C21K -0.7(13) . . . . ?
C21L C21K C21P C21O 4.0(11) . . . . ?
C21D C21K C21P C21O -179.4(7) . . . . ?
N21B C21D C21Q C21V -56.2(7) . . . . ?
C21K C21D C21Q C21V 63.6(7) . . . . ?
C21E C21D C21Q C21V -173.2(5) . . . . ?
N21B C21D C21Q C21R 120.9(6) . . . . ?
C21K C21D C21Q C21R -119.2(6) . . . . ?
C21E C21D C21Q C21R 4.0(7) . . . . ?
C21V C21Q C21R C21S 0.0(9) . . . . ?
C21D C21Q C21R C21S -177.4(6) . . . . ?
C21Q C21R C21S C21T -2.7(10) . . . . ?
C21R C21S C21T C21U 3.1(10) . . . . ?
C21S C21T C21U C21V -0.8(11) . . . . ?
C21T C21U C21V C21Q -2.0(10) . . . . ?
C21T C21U C21V Cl2 176.1(5) . . . . ?
C21R C21Q C21V C21U 2.3(9) . . . . ?
C21D C21Q C21V C21U 179.6(6) . . . . ?
C21R C21Q C21V Cl2 -175.7(5) . . . . ?
C21D C21Q C21V Cl2 1.6(9) . . . . ?
N22A C22A C22B C22C -1.4(10) . . . . ?
C22A C22B C22C C22D 1.5(10) . . . . ?
C22B C22C C22D C22L 0.7(9) . . . . ?
C22B C22C C22D C22E 178.0(6) . . . . ?
C22L C22D C22E C22F 2.8(10) . . . . ?
C22C C22D C22E C22F -174.4(6) . . . . ?
C22D C22E C22F C22G -0.7(10) . . . . ?
C22E C22F C22G C22H 174.5(7) . . . . ?
C22E C22F C22G C22K -2.9(10) . . . . ?
C22K C22G C22H C22I -0.1(9) . . . . ?
C22F C22G C22H C22I -177.6(6) . . . . ?
C22G C22H C22I C22J -1.9(10) . . . . ?
C22H C22I C22J N22B 3.4(10) . . . . ?
C22H C22G C22K N22B 0.9(8) . . . . ?
C22F C22G C22K N22B 178.5(5) . . . . ?
C22H C22G C22K C22L -173.2(5) . . . . ?
C22F C22G C22K C22L 4.4(8) . . . . ?
C22C C22D C22L N22A -3.4(8) . . . . ?
C22E C22D C22L N22A 179.2(5) . . . . ?
C22C C22D C22L C22K 176.2(5) . . . . ?
C22E C22D C22L C22K -1.2(8) . . . . ?
N22B C22K C22L N22A 2.8(7) . . . . ?
C22G C22K C22L N22A 177.2(5) . . . . ?
N22B C22K C22L C22D -176.8(5) . . . . ?
C22G C22K C22L C22D -2.4(8) . . . . ?
N11B C11C N11A C11A 0.1(6) . . . . ?
N11B C11C N11A Re1 -177.4(3) . . . . ?
C11B C11A N11A C11C -0.3(7) . . . . ?
C11B C11A N11A Re1 177.2(4) . . . . ?
N11A C11C N11B C11B 0.0(6) . . . . ?
N11A C11C N11B C11D 178.6(5) . . . . ?
C11A C11B N11B C11C -0.2(7) . . . . ?
C11A C11B N11B C11D -178.6(6) . . . . ?
C11K C11D N11B C11C -162.7(5) . . . . ?
C11E C11D N11B C11C 78.1(6) . . . . ?
C11Q C11D N11B C11C -40.7(7) . . . . ?
C11K C11D N11B C11B 15.4(8) . . . . ?
C11E C11D N11B C11B -103.7(6) . . . . ?
C11Q C11D N11B C11B 137.4(6) . . . . ?
C12B C12A N12A C12L -1.1(8) . . . . ?
C12B C12A N12A Re1 178.0(4) . . . . ?
C12D C12L N12A C12A 0.3(7) . . . . ?
C12K C12L N12A C12A -178.9(5) . . . . ?
C12D C12L N12A Re1 -178.9(4) . . . . ?
C12K C12L N12A Re1 1.9(6) . . . . ?
C12I C12J N12B C12K -0.8(8) . . . . ?
C12I C12J N12B Re1 -176.4(4) . . . . ?
C12G C12K N12B C12J 0.8(8) . . . . ?
C12L C12K N12B C12J -179.1(5) . . . . ?
C12G C12K N12B Re1 177.0(4) . . . . ?
C12L C12K N12B Re1 -3.0(6) . . . . ?
N21B C21C N21A C21A -0.9(7) . . . . ?
N21B C21C N21A Re2 -176.5(4) . . . . ?
C21B C21A N21A C21C 0.7(8) . . . . ?
C21B C21A N21A Re2 176.4(4) . . . . ?
N21A C21C N21B C21B 0.7(7) . . . . ?
N21A C21C N21B C21D 178.0(5) . . . . ?
C21A C21B N21B C21C -0.3(7) . . . . ?
C21A C21B N21B C21D -177.3(6) . . . . ?
C21K C21D N21B C21C -159.4(6) . . . . ?
C21Q C21D N21B C21C -37.3(7) . . . . ?
C21E C21D N21B C21C 81.3(7) . . . . ?
C21K C21D N21B C21B 17.1(9) . . . . ?
C21Q C21D N21B C21B 139.2(6) . . . . ?
C21E C21D N21B C21B -102.2(7) . . . . ?
C22B C22A N22A C22L -1.1(8) . . . . ?
C22B C22A N22A Re2 -177.4(4) . . . . ?
C22D C22L N22A C22A 3.6(8) . . . . ?
C22K C22L N22A C22A -176.0(5) . . . . ?
C22D C22L N22A Re2 -179.7(4) . . . . ?
C22K C22L N22A Re2 0.7(6) . . . . ?
C22I C22J N22B C22K -2.6(8) . . . . ?
C22I C22J N22B Re2 177.0(4) . . . . ?
C22G C22K N22B C22J 0.5(8) . . . . ?
C22L C22K N22B C22J 174.7(5) . . . . ?
C22G C22K N22B Re2 -179.2(4) . . . . ?
C22L C22K N22B Re2 -4.9(6) . . . . ?
